data_7211068
loop_
_publ_author_name
'Safin, Damir A.'
'Babashkina, Maria G.'
'Robeyns, Koen'
'Mitoraj, Mariusz P.'
'Kubisiak, Piotr'
'Brela, Mateusz'
'Garcia, Yann'

_publ_section_title
;
 Experimental and theoretical investigations of the NiII complex with
 N-phosphorylated thiourea iPrNHC(S)NHP(O)(OPh)2
;
_journal_issue 39
_journal_name_full CrystEngComm
_journal_page_first 7845
_journal_paper_doi 10.1039/c3ce41195h
_journal_volume 15
_journal_year 2013
_chemical_formula_moiety 'C32 H36 N4 Ni O6 P2 S2'
_chemical_formula_sum 'C32 H36 N4 Ni O6 P2 S2'
_chemical_formula_weight 757.42
_chemical_name_systematic
;
?
;
_space_group_IT_number 14
_symmetry_cell_setting monoclinic
_symmetry_space_group_name_Hall '-P 2yn'
_symmetry_space_group_name_H-M 'P 1 21/n 1'
_atom_sites_solution_hydrogens geom
_atom_sites_solution_primary direct
_atom_sites_solution_secondary difmap
_audit_creation_method SHELXL-97
_cell_angle_alpha 90.00
_cell_angle_beta 90.435(11)
_cell_angle_gamma 90.00
_cell_formula_units_Z 2
_cell_length_a 12.060(2)
_cell_length_b 10.7171(10)
_cell_length_c 13.9639(13)
_cell_measurement_reflns_used 2684
_cell_measurement_temperature 298(2)
_cell_measurement_theta_max 25.5549
_cell_measurement_theta_min 2.9192
_cell_volume 1804.8(4)
_computing_cell_refinement
;
CrysAlisPro, Agilent Technologies,
Version 1.171.35.19 (release 27-10-2011 CrysAlis171 .NET)
(compiled Oct 27 2011,15:02:11)
;
_computing_data_collection MAR
_computing_data_reduction
;
CrysAlisPro, Agilent Technologies,
Version 1.171.35.19 (release 27-10-2011 CrysAlis171 .NET)
(compiled Oct 27 2011,15:02:11)
;
_computing_structure_refinement 'SHELXL-97 (Sheldrick, 1997)'
_computing_structure_solution 'SHELXS-97 (Sheldrick, 1990)'
_diffrn_ambient_temperature 298(2)
_diffrn_measured_fraction_theta_full 0.996
_diffrn_measured_fraction_theta_max 0.981
_diffrn_measurement_device_type 'MAR345 image plate'
_diffrn_measurement_method '61 images, \D\F 2.5\%'
_diffrn_radiation_monochromator 'Zr filter'
_diffrn_radiation_source 'Rigaku UltraX 18 rotating anode'
_diffrn_radiation_type MoK\a
_diffrn_radiation_wavelength 0.71073
_diffrn_reflns_av_R_equivalents 0.0455
_diffrn_reflns_av_sigmaI/netI 0.0419
_diffrn_reflns_limit_h_max 14
_diffrn_reflns_limit_h_min -13
_diffrn_reflns_limit_k_max 12
_diffrn_reflns_limit_k_min -12
_diffrn_reflns_limit_l_max 16
_diffrn_reflns_limit_l_min -16
_diffrn_reflns_number 9499
_diffrn_reflns_theta_full 25.24
_diffrn_reflns_theta_max 25.61
_diffrn_reflns_theta_min 2.93
_exptl_absorpt_coefficient_mu 0.789
_exptl_absorpt_correction_T_max 1.00000
_exptl_absorpt_correction_T_min 0.88572
_exptl_absorpt_correction_type multi-scan
_exptl_absorpt_process_details
;
CrysAlisPro, Agilent Technologies,
Version 1.171.35.19 (release 27-10-2011 CrysAlis171 .NET)
(compiled Oct 27 2011,15:02:11)
Empirical absorption correction using spherical harmonics,
implemented in SCALE3 ABSPACK scaling algorithm.
;
_exptl_crystal_colour 'pale green'
_exptl_crystal_density_diffrn 1.394
_exptl_crystal_density_method 'not measured'
_exptl_crystal_description block
_exptl_crystal_F_000 788
_exptl_crystal_size_max 0.65
_exptl_crystal_size_mid 0.22
_exptl_crystal_size_min 0.13
_refine_diff_density_max 0.440
_refine_diff_density_min -0.345
_refine_diff_density_rms 0.058
_refine_ls_extinction_method none
_refine_ls_goodness_of_fit_ref 1.017
_refine_ls_hydrogen_treatment constr
_refine_ls_matrix_type full
_refine_ls_number_parameters 216
_refine_ls_number_reflns 3334
_refine_ls_number_restraints 0
_refine_ls_restrained_S_all 1.017
_refine_ls_R_factor_all 0.0507
_refine_ls_R_factor_gt 0.0397
_refine_ls_shift/su_max 0.000
_refine_ls_shift/su_mean 0.000
_refine_ls_structure_factor_coef Fsqd
_refine_ls_weighting_details 'calc w=1/[\s^2^(Fo^2^)+(0.0565P)^2^+0.6995P] where P=(Fo^2^+2Fc^2^)/3'
_refine_ls_weighting_scheme calc
_refine_ls_wR_factor_gt 0.0976
_refine_ls_wR_factor_ref 0.1049
_reflns_number_gt 2761
_reflns_number_total 3334
_reflns_threshold_expression >2sigma(I)
_cod_data_source_file c3ce41195h.txt
_cod_data_source_block safin238
_cod_original_cell_volume 1804.7(4)
_cod_original_sg_symbol_H-M 'P 21/n'
_cod_database_code 7211068

loop_
_symmetry_equiv_pos_as_xyz
'x, y, z'
'-x+1/2, y+1/2, -z+1/2'
'-x, -y, -z'
'x-1/2, -y-1/2, z-1/2'

loop_
_atom_site_label
_atom_site_type_symbol
_atom_site_fract_x
_atom_site_fract_y
_atom_site_fract_z
_atom_site_U_iso_or_equiv
_atom_site_adp_type
_atom_site_occupancy
_atom_site_symmetry_multiplicity
_atom_site_calc_flag
_atom_site_refinement_flags
Ni1 Ni 0.0000 0.0000 0.5000 0.03297(15) Uani 1 2 d S
S2 S 0.08714(6) 0.06198(6) 0.63316(5) 0.0440(2) Uani 1 1 d .
C3 C 0.0385(2) 0.2012(2) 0.58604(17) 0.0329(5) Uani 1 1 d .
N4 N 0.06198(17) 0.31302(18) 0.61898(15) 0.0370(5) Uani 1 1 d .
H4 H 0.0275 0.3759 0.5948 0.044 Uiso 1 1 calc R
C5 C 0.1449(2) 0.3363(2) 0.69581(18) 0.0392(6) Uani 1 1 d .
H5 H 0.1506 0.2613 0.7357 0.047 Uiso 1 1 calc R
C6 C 0.1060(3) 0.4429(3) 0.7574(2) 0.0572(8) Uani 1 1 d .
H6A H 0.0950 0.5156 0.7183 0.086 Uiso 1 1 calc R
H6B H 0.1608 0.4604 0.8057 0.086 Uiso 1 1 calc R
H6C H 0.0374 0.4206 0.7873 0.086 Uiso 1 1 calc R
C7 C 0.2569(3) 0.3604(4) 0.6508(3) 0.0730(10) Uani 1 1 d .
H7A H 0.2782 0.2894 0.6134 0.109 Uiso 1 1 calc R
H7B H 0.3112 0.3746 0.7003 0.109 Uiso 1 1 calc R
H7C H 0.2522 0.4327 0.6104 0.109 Uiso 1 1 calc R
N8 N -0.02542(17) 0.17471(18) 0.50887(14) 0.0348(5) Uani 1 1 d .
P9 P -0.08109(5) 0.27514(5) 0.43466(4) 0.03186(17) Uani 1 1 d .
O10 O -0.08642(15) 0.40321(14) 0.47183(13) 0.0408(4) Uani 1 1 d .
O11 O -0.01887(15) 0.25867(16) 0.33498(12) 0.0400(4) Uani 1 1 d .
C12 C 0.0980(2) 0.2695(2) 0.32907(19) 0.0411(6) Uani 1 1 d .
C13 C 0.1523(3) 0.1767(3) 0.2796(3) 0.0683(10) Uani 1 1 d .
H13 H 0.1136 0.1088 0.2548 0.082 Uiso 1 1 calc R
C14 C 0.2666(3) 0.1874(4) 0.2674(4) 0.0915(14) Uani 1 1 d .
H14 H 0.3044 0.1259 0.2339 0.110 Uiso 1 1 calc R
C15 C 0.3238(3) 0.2863(4) 0.3039(3) 0.0812(11) Uani 1 1 d .
H15 H 0.3999 0.2928 0.2945 0.097 Uiso 1 1 calc R
C16 C 0.2689(3) 0.3760(3) 0.3547(3) 0.0671(9) Uani 1 1 d .
H16 H 0.3083 0.4426 0.3808 0.081 Uiso 1 1 calc R
C17 C 0.1541(2) 0.3688(3) 0.3676(2) 0.0490(7) Uani 1 1 d .
H17 H 0.1167 0.4301 0.4017 0.059 Uiso 1 1 calc R
O18 O -0.19593(13) 0.21822(15) 0.39998(12) 0.0380(4) Uani 1 1 d .
C19 C -0.2878(2) 0.2128(2) 0.46245(19) 0.0408(6) Uani 1 1 d .
C20 C -0.3673(3) 0.3038(3) 0.4585(3) 0.0632(9) Uani 1 1 d .
H20 H -0.3589 0.3729 0.4190 0.076 Uiso 1 1 calc R
C21 C -0.4618(3) 0.2903(4) 0.5157(3) 0.0848(12) Uani 1 1 d .
H21 H -0.5169 0.3510 0.5137 0.102 Uiso 1 1 calc R
C22 C -0.4738(3) 0.1896(4) 0.5739(3) 0.0885(13) Uani 1 1 d .
H22 H -0.5365 0.1818 0.6119 0.106 Uiso 1 1 calc R
C23 C -0.3941(3) 0.1012(4) 0.5762(3) 0.0897(13) Uani 1 1 d .
H23 H -0.4025 0.0323 0.6160 0.108 Uiso 1 1 calc R
C24 C -0.3006(3) 0.1111(3) 0.5208(2) 0.0651(9) Uani 1 1 d .
H24 H -0.2465 0.0493 0.5229 0.078 Uiso 1 1 calc R

loop_
_atom_site_aniso_label
_atom_site_aniso_U_11
_atom_site_aniso_U_22
_atom_site_aniso_U_33
_atom_site_aniso_U_23
_atom_site_aniso_U_13
_atom_site_aniso_U_12
Ni1 0.0411(3) 0.0230(2) 0.0347(3) -0.00045(16) -0.00922(19) 0.00283(17)
S2 0.0608(4) 0.0285(3) 0.0425(4) 0.0005(3) -0.0195(3) 0.0060(3)
C3 0.0353(13) 0.0325(12) 0.0309(12) -0.0016(10) -0.0033(10) 0.0038(10)
N4 0.0461(12) 0.0260(10) 0.0386(11) -0.0012(8) -0.0147(10) 0.0047(9)
C5 0.0497(15) 0.0312(12) 0.0366(13) -0.0019(10) -0.0155(12) 0.0011(11)
C6 0.084(2) 0.0446(15) 0.0421(16) -0.0094(13) -0.0192(16) 0.0106(16)
C7 0.0439(17) 0.102(3) 0.073(2) -0.013(2) -0.0123(17) -0.0045(18)
N8 0.0426(12) 0.0262(9) 0.0354(11) -0.0017(8) -0.0093(9) 0.0036(9)
P9 0.0366(3) 0.0248(3) 0.0340(3) 0.0000(2) -0.0073(3) 0.0029(2)
O10 0.0459(10) 0.0281(8) 0.0482(10) -0.0031(7) -0.0101(8) 0.0060(7)
O11 0.0412(10) 0.0418(9) 0.0368(9) 0.0009(8) -0.0030(8) 0.0013(8)
C12 0.0425(14) 0.0383(13) 0.0424(14) 0.0056(11) 0.0020(12) 0.0022(12)
C13 0.061(2) 0.0582(19) 0.085(3) -0.0250(18) 0.0114(19) 0.0019(16)
C14 0.061(2) 0.089(3) 0.125(4) -0.040(3) 0.020(2) 0.013(2)
C15 0.052(2) 0.089(3) 0.103(3) -0.012(2) 0.013(2) 0.002(2)
C16 0.0518(18) 0.067(2) 0.083(2) -0.0004(19) 0.0034(17) -0.0121(17)
C17 0.0492(16) 0.0438(14) 0.0542(17) -0.0015(13) 0.0057(13) -0.0021(13)
O18 0.0371(9) 0.0400(9) 0.0367(9) -0.0020(7) -0.0085(8) 0.0004(8)
C19 0.0339(13) 0.0444(14) 0.0440(15) -0.0072(12) -0.0056(11) 0.0013(11)
C20 0.0528(18) 0.0565(18) 0.080(2) 0.0045(16) 0.0006(17) 0.0098(15)
C21 0.048(2) 0.097(3) 0.110(3) -0.005(3) 0.011(2) 0.026(2)
C22 0.061(2) 0.112(3) 0.093(3) 0.013(3) 0.022(2) 0.002(2)
C23 0.075(3) 0.099(3) 0.095(3) 0.037(2) 0.026(2) 0.010(2)
C24 0.0566(19) 0.067(2) 0.072(2) 0.0196(17) 0.0091(17) 0.0098(16)

loop_
_atom_type_symbol
_atom_type_description
_atom_type_scat_dispersion_real
_atom_type_scat_dispersion_imag
_atom_type_scat_source
C C 0.0033 0.0016 'International Tables Vol C Tables 4.2.6.8 and 6.1.1.4'
H H 0.0000 0.0000 'International Tables Vol C Tables 4.2.6.8 and 6.1.1.4'
N N 0.0061 0.0033 'International Tables Vol C Tables 4.2.6.8 and 6.1.1.4'
O O 0.0106 0.0060 'International Tables Vol C Tables 4.2.6.8 and 6.1.1.4'
P P 0.1023 0.0942 'International Tables Vol C Tables 4.2.6.8 and 6.1.1.4'
S S 0.1246 0.1234 'International Tables Vol C Tables 4.2.6.8 and 6.1.1.4'
Ni Ni 0.3393 1.1124 'International Tables Vol C Tables 4.2.6.8 and 6.1.1.4'

loop_
_geom_angle_atom_site_label_1
_geom_angle_atom_site_label_2
_geom_angle_atom_site_label_3
_geom_angle
_geom_angle_site_symmetry_1
_geom_angle_site_symmetry_3
N8 Ni1 N8 180.0 . 3_556
N8 Ni1 S2 74.19(6) . .
N8 Ni1 S2 105.81(6) 3_556 .
N8 Ni1 S2 105.81(6) . 3_556
N8 Ni1 S2 74.19(6) 3_556 3_556
S2 Ni1 S2 180.0 . 3_556
N8 Ni1 C3 147.98(8) . 3_556
N8 Ni1 C3 32.02(8) 3_556 3_556
S2 Ni1 C3 137.66(5) . 3_556
S2 Ni1 C3 42.34(5) 3_556 3_556
N8 Ni1 C3 32.02(8) . .
N8 Ni1 C3 147.97(8) 3_556 .
S2 Ni1 C3 42.34(5) . .
S2 Ni1 C3 137.66(5) 3_556 .
C3 Ni1 C3 180.0 3_556 .
C3 S2 Ni1 77.52(8) . .
N4 C3 N8 126.3(2) . .
N4 C3 S2 125.56(18) . .
N8 C3 S2 108.14(16) . .
N4 C3 Ni1 171.83(19) . .
N8 C3 Ni1 48.30(11) . .
S2 C3 Ni1 60.15(7) . .
C3 N4 C5 123.32(19) . .
C3 N4 H4 118.3 . .
C5 N4 H4 118.3 . .
N4 C5 C6 109.2(2) . .
N4 C5 C7 109.1(2) . .
C6 C5 C7 112.9(3) . .
N4 C5 H5 108.5 . .
C6 C5 H5 108.5 . .
C7 C5 H5 108.5 . .
C5 C6 H6A 109.5 . .
C5 C6 H6B 109.5 . .
H6A C6 H6B 109.5 . .
C5 C6 H6C 109.5 . .
H6A C6 H6C 109.5 . .
H6B C6 H6C 109.5 . .
C5 C7 H7A 109.5 . .
C5 C7 H7B 109.5 . .
H7A C7 H7B 109.5 . .
C5 C7 H7C 109.5 . .
H7A C7 H7C 109.5 . .
H7B C7 H7C 109.5 . .
C3 N8 P9 126.61(16) . .
C3 N8 Ni1 99.68(14) . .
P9 N8 Ni1 132.27(12) . .
O10 P9 O18 115.27(10) . .
O10 P9 O11 115.69(10) . .
O18 P9 O11 96.11(9) . .
O10 P9 N8 114.21(10) . .
O18 P9 N8 107.09(10) . .
O11 P9 N8 106.65(10) . .
C12 O11 P9 121.07(16) . .
C17 C12 C13 121.5(3) . .
C17 C12 O11 121.9(2) . .
C13 C12 O11 116.5(3) . .
C12 C13 C14 118.4(3) . .
C12 C13 H13 120.8 . .
C14 C13 H13 120.8 . .
C15 C14 C13 121.1(3) . .
C15 C14 H14 119.4 . .
C13 C14 H14 119.4 . .
C14 C15 C16 119.7(4) . .
C14 C15 H15 120.2 . .
C16 C15 H15 120.2 . .
C15 C16 C17 120.8(3) . .
C15 C16 H16 119.6 . .
C17 C16 H16 119.6 . .
C12 C17 C16 118.6(3) . .
C12 C17 H17 120.7 . .
C16 C17 H17 120.7 . .
C19 O18 P9 120.87(15) . .
C20 C19 C24 120.6(3) . .
C20 C19 O18 119.8(3) . .
C24 C19 O18 119.4(2) . .
C19 C20 C21 118.4(3) . .
C19 C20 H20 120.8 . .
C21 C20 H20 120.8 . .
C22 C21 C20 120.8(4) . .
C22 C21 H21 119.6 . .
C20 C21 H21 119.6 . .
C23 C22 C21 119.5(4) . .
C23 C22 H22 120.3 . .
C21 C22 H22 120.3 . .
C22 C23 C24 121.2(4) . .
C22 C23 H23 119.4 . .
C24 C23 H23 119.4 . .
C19 C24 C23 119.5(3) . .
C19 C24 H24 120.3 . .
C23 C24 H24 120.3 . .

loop_
_geom_bond_atom_site_label_1
_geom_bond_atom_site_label_2
_geom_bond_distance
_geom_bond_site_symmetry_2
Ni1 N8 1.9015(19) .
Ni1 N8 1.9015(19) 3_556
Ni1 S2 2.2301(7) .
Ni1 S2 2.2301(7) 3_556
Ni1 C3 2.510(2) 3_556
Ni1 C3 2.510(2) .
S2 C3 1.732(2) .
C3 N4 1.313(3) .
C3 N8 1.350(3) .
N4 C5 1.483(3) .
N4 H4 0.8600 .
C5 C6 1.507(4) .
C5 C7 1.515(4) .
C5 H5 0.9800 .
C6 H6A 0.9600 .
C6 H6B 0.9600 .
C6 H6C 0.9600 .
C7 H7A 0.9600 .
C7 H7B 0.9600 .
C7 H7C 0.9600 .
N8 P9 1.635(2) .
P9 O10 1.4690(17) .
P9 O18 1.5857(17) .
P9 O11 1.5960(19) .
O11 C12 1.418(3) .
C12 C17 1.369(4) .
C12 C13 1.379(4) .
C13 C14 1.395(5) .
C13 H13 0.9300 .
C14 C15 1.362(5) .
C14 H14 0.9300 .
C15 C16 1.368(5) .
C15 H15 0.9300 .
C16 C17 1.399(4) .
C16 H16 0.9300 .
C17 H17 0.9300 .
O18 C19 1.417(3) .
C19 C20 1.368(4) .
C19 C24 1.370(4) .
C20 C21 1.404(5) .
C20 H20 0.9300 .
C21 C22 1.360(6) .
C21 H21 0.9300 .
C22 C23 1.350(6) .
C22 H22 0.9300 .
C23 C24 1.377(5) .
C23 H23 0.9300 .
C24 H24 0.9300 .

loop_
_geom_torsion_atom_site_label_1
_geom_torsion_atom_site_label_2
_geom_torsion_atom_site_label_3
_geom_torsion_atom_site_label_4
_geom_torsion
_geom_torsion_site_symmetry_1
N8 Ni1 S2 C3 -3.99(11) .
N8 Ni1 S2 C3 176.01(11) 3_556
C3 Ni1 S2 C3 180.0 3_556
Ni1 S2 C3 N4 -173.0(2) .
Ni1 S2 C3 N8 5.69(15) .
N8 Ni1 C3 N8 180.0 3_556
S2 Ni1 C3 N8 -172.8(2) .
S2 Ni1 C3 N8 7.2(2) 3_556
N8 Ni1 C3 S2 172.8(2) .
N8 Ni1 C3 S2 -7.3(2) 3_556
S2 Ni1 C3 S2 180.0 3_556
N8 C3 N4 C5 -171.3(2) .
S2 C3 N4 C5 7.2(4) .
C3 N4 C5 C6 -144.6(3) .
C3 N4 C5 C7 91.6(3) .
N4 C3 N8 P9 4.5(4) .
S2 C3 N8 P9 -174.21(15) .
Ni1 C3 N8 P9 -167.6(3) .
N4 C3 N8 Ni1 172.1(2) .
S2 C3 N8 Ni1 -6.61(18) .
S2 Ni1 N8 C3 5.07(14) .
S2 Ni1 N8 C3 -174.93(14) 3_556
C3 Ni1 N8 C3 180.0 3_556
S2 Ni1 N8 P9 171.59(18) .
S2 Ni1 N8 P9 -8.41(18) 3_556
C3 Ni1 N8 P9 -13.5(3) 3_556
C3 Ni1 N8 P9 166.5(3) .
C3 N8 P9 O10 -17.8(3) .
Ni1 N8 P9 O10 178.81(14) .
C3 N8 P9 O18 -146.7(2) .
Ni1 N8 P9 O18 49.92(19) .
C3 N8 P9 O11 111.3(2) .
Ni1 N8 P9 O11 -52.09(19) .
O10 P9 O11 C12 72.42(19) .
O18 P9 O11 C12 -165.72(17) .
N8 P9 O11 C12 -55.82(19) .
P9 O11 C12 C17 -49.9(3) .
P9 O11 C12 C13 132.2(3) .
C17 C12 C13 C14 -1.4(5) .
O11 C12 C13 C14 176.5(3) .
C12 C13 C14 C15 0.4(7) .
C13 C14 C15 C16 1.0(7) .
C14 C15 C16 C17 -1.4(6) .
C13 C12 C17 C16 1.0(4) .
O11 C12 C17 C16 -176.8(3) .
C15 C16 C17 C12 0.5(5) .
O10 P9 O18 C19 -55.9(2) .
O11 P9 O18 C19 -178.10(17) .
N8 P9 O18 C19 72.36(19) .
P9 O18 C19 C20 97.2(3) .
P9 O18 C19 C24 -88.0(3) .
C24 C19 C20 C21 0.0(5) .
O18 C19 C20 C21 174.8(3) .
C19 C20 C21 C22 0.4(6) .
C20 C21 C22 C23 -0.5(7) .
C21 C22 C23 C24 0.1(7) .
C20 C19 C24 C23 -0.4(5) .
O18 C19 C24 C23 -175.1(3) .
C22 C23 C24 C19 0.3(7) .
